data_2016269
loop_
_publ_author_name
'Gainsford, Graeme J.'
'Bhuiyan, M. Delower H.'
'Kay, Andrew J.'

_publ_section_title
;
 Geometry and bond-length alternation in nonlinear optical materials.
 I. Standard parameters in two precursors
;
_journal_coeditor_code JZ3086
_journal_issue 11
_journal_name_full 'Acta Crystallographica Section C'
_journal_page_first o633
_journal_page_last o637
_journal_paper_doi 10.1107/S0108270107046033
_journal_volume 63
_journal_year 2007
_chemical_formula_iupac 'C22 H18 N4 O2'
_chemical_formula_moiety 'C22 H18 N4 O2'
_chemical_formula_sum 'C22 H18 N4 O2'
_chemical_formula_weight 370.40
_chemical_name_common
;
2-[4-(4-acetanilido-trans-1,3-butadienyl)-3-cyano-5,5-dimethyl-2,5-\
dihydrofuranylidene]propanedinitrile
;
_chemical_name_systematic
;
2-{4-[4-(N-Formylanilino)-trans-1,3-butadienyl]-3-cyano-5,5-dimethyl-2,5-\
dihydrofuranylidene}propanedinitrile
;
_space_group_IT_number 61
_symmetry_cell_setting orthorhombic
_symmetry_space_group_name_Hall '-P 2ac 2ab'
_symmetry_space_group_name_H-M 'P b c a'
_atom_sites_solution_hydrogens difmap
_atom_sites_solution_primary direct
_atom_sites_solution_secondary difmap
_audit_creation_method SHELXL-97
_cell_angle_alpha 90.00
_cell_angle_beta 90.00
_cell_angle_gamma 90.00
_cell_formula_units_Z 8
_cell_length_a 17.5731(14)
_cell_length_b 9.6510(8)
_cell_length_c 22.7965(19)
_cell_measurement_reflns_used 3326
_cell_measurement_temperature 105(2)
_cell_measurement_theta_max 27.78
_cell_measurement_theta_min 2.32
_cell_volume 3866.2(5)
_computing_cell_refinement 'SAINT (Siemens, 1996)'
_computing_data_collection 'SMART (Siemens, 1996)'
_computing_data_reduction
;
SAINT (Siemens, 1996)  and SADABS (Sheldrick, 2003)
;
_computing_molecular_graphics
;
ORTEP-3 (Farrugia, 1997) and Mercury (Bruno <i>et al.</i>,
2002)
;
_computing_publication_material
;
SHELXL97 (Sheldrick, 1997) and PLATON (Spek, 2003)
;
_computing_structure_refinement 'SHELXL97 (Sheldrick, 1997)'
_computing_structure_solution 'SHELXS97 (Sheldrick, 1997)'
_diffrn_ambient_temperature 105(2)
_diffrn_detector_area_resol_mean 8.192
_diffrn_measured_fraction_theta_full 0.978
_diffrn_measured_fraction_theta_max 0.978
_diffrn_measurement_device_type
;
Bruker--Nonius APEXII CCD area-detector diffractometer
;
_diffrn_measurement_method 'phi and omega scans'
_diffrn_radiation_monochromator graphite
_diffrn_radiation_source 'fine-focus sealed tube'
_diffrn_radiation_type MoK\a
_diffrn_radiation_wavelength 0.71073
_diffrn_reflns_av_R_equivalents 0.0616
_diffrn_reflns_av_sigmaI/netI 0.0720
_diffrn_reflns_limit_h_max 22
_diffrn_reflns_limit_h_min -25
_diffrn_reflns_limit_k_max 13
_diffrn_reflns_limit_k_min -9
_diffrn_reflns_limit_l_max 31
_diffrn_reflns_limit_l_min -31
_diffrn_reflns_number 23770
_diffrn_reflns_theta_full 30.40
_diffrn_reflns_theta_max 30.40
_diffrn_reflns_theta_min 2.57
_diffrn_standards_decay_% 0
_diffrn_standards_number 0
_exptl_absorpt_coefficient_mu 0.084
_exptl_absorpt_correction_T_max 0.997
_exptl_absorpt_correction_T_min 0.744
_exptl_absorpt_correction_type multi-scan
_exptl_absorpt_process_details
;
(Blessing, 1995)
;
_exptl_crystal_colour red
_exptl_crystal_density_diffrn 1.273
_exptl_crystal_density_method 'not measured'
_exptl_crystal_description lath
_exptl_crystal_F_000 1552
_exptl_crystal_size_max 0.75
_exptl_crystal_size_mid 0.20
_exptl_crystal_size_min 0.04
_refine_diff_density_max 0.356
_refine_diff_density_min -0.268
_refine_ls_extinction_method none
_refine_ls_goodness_of_fit_ref 1.004
_refine_ls_hydrogen_treatment refall
_refine_ls_matrix_type full
_refine_ls_number_parameters 325
_refine_ls_number_reflns 5714
_refine_ls_number_restraints 0
_refine_ls_restrained_S_all 1.004
_refine_ls_R_factor_all 0.1147
_refine_ls_R_factor_gt 0.0471
_refine_ls_shift/su_max 0.000
_refine_ls_shift/su_mean 0.000
_refine_ls_structure_factor_coef Fsqd
_refine_ls_weighting_details 'calc w=1/[\s^2^(Fo^2^)+(0.0367P)^2^+1.4135P] where P=(Fo^2^+2Fc^2^)/3'
_refine_ls_weighting_scheme calc
_refine_ls_wR_factor_gt 0.0882
_refine_ls_wR_factor_ref 0.1133
_reflns_number_gt 3318
_reflns_number_total 5714
_reflns_threshold_expression >2sigma(I)
_cod_data_source_file jz3086.cif
_cod_data_source_block I
_cod_depositor_comments
;
The following automatic conversions were performed:
'_symmetry_cell_setting' value 'Orthorhombic' changed to 'orthorhombic'
according to '/home/saulius/struct/CIF-dictionaries/cif_core.dic'
dictionary named 'cif_core.dic' version 2.4.1 from
2010-06-29.

'_geom_bond_publ_flag' value 'N' changed to 'n' according to
'/home/saulius/struct/CIF-dictionaries/cif_core.dic' dictionary named
'cif_core.dic' version 2.4.1 from 2010-06-29 (3
times).

'_geom_bond_publ_flag' value 'Y' changed to 'y' according to
'/home/saulius/struct/CIF-dictionaries/cif_core.dic' dictionary named
'cif_core.dic' version 2.4.1 from 2010-06-29 (5
times).

'_geom_angle_publ_flag' value 'Y' changed to 'y' according to
'/home/saulius/struct/CIF-dictionaries/cif_core.dic' dictionary named
'cif_core.dic' version 2.4.1 from 2010-06-29 (8
times).

'_geom_torsion_publ_flag' value 'Y' changed to 'y' according to
'/home/saulius/struct/CIF-dictionaries/cif_core.dic' dictionary named
'cif_core.dic' version 2.4.1 from 2010-06-29 (7 times).

Automatic conversion script
Id: cif_fix_enum 1527 2010-12-29 10:47:43Z saulius 

The following automatic conversions were performed:

'_symmetry_cell_setting' value 'Orthorhombic' changed to
'orthorhombic' according to
/home/saulius/struct/CIF-dictionaries/cif_core.dic dictionary named
'cif_core.dic' version 2.4.1 from 2010-06-29.

'_geom_bond_publ_flag'
value 'N' changed to 'n' according to
/home/saulius/struct/CIF-dictionaries/cif_core.dic dictionary named
'cif_core.dic' version 2.4.1 from 2010-06-29 (3
times).

'_geom_bond_publ_flag' value 'Y' changed to 'y' according to
/home/saulius/struct/CIF-dictionaries/cif_core.dic dictionary named
'cif_core.dic' version 2.4.1 from 2010-06-29 (5
times).

'_geom_angle_publ_flag' value 'Y' changed to 'y' according
to /home/saulius/struct/CIF-dictionaries/cif_core.dic dictionary
named 'cif_core.dic' version 2.4.1 from 2010-06-29 (8
times).

'_geom_torsion_publ_flag' value 'Y' changed to 'y' according
to /home/saulius/struct/CIF-dictionaries/cif_core.dic dictionary
named 'cif_core.dic' version 2.4.1 from 2010-06-29 (7 times).

Automatic conversion script
Id: cif_fix_values 1715 2011-07-08 13:25:40Z adriana 
;
_cod_database_code 2016269
_cod_database_fobs_code 2016269

loop_
_symmetry_equiv_pos_as_xyz
'x, y, z'
'-x+1/2, -y, z+1/2'
'-x, y+1/2, -z+1/2'
'x+1/2, -y+1/2, -z'
'-x, -y, -z'
'x-1/2, y, -z-1/2'
'x, -y-1/2, z-1/2'
'-x-1/2, y-1/2, z'

loop_
_atom_site_type_symbol
_atom_site_label
_atom_site_fract_x
_atom_site_fract_y
_atom_site_fract_z
_atom_site_U_iso_or_equiv
_atom_site_adp_type
_atom_site_calc_flag
_atom_site_occupancy
O O1 0.57691(7) 0.65974(11) 0.64788(5) 0.0202(3) Uani d 1
O O2 0.51046(7) -0.10836(12) 0.42583(5) 0.0260(3) Uani d 1
N N1 0.69207(9) 1.08654(16) 0.58975(8) 0.0351(4) Uani d 1
N N2 0.55684(9) 0.94290(16) 0.73727(7) 0.0295(4) Uani d 1
N N3 0.69492(9) 0.82311(15) 0.47278(7) 0.0288(4) Uani d 1
N N4 0.59423(7) 0.05630(13) 0.39591(6) 0.0176(3) Uani d 1
C C1 0.65852(10) 0.99579(17) 0.60898(8) 0.0234(4) Uani d 1
C C2 0.61752(9) 0.88722(16) 0.63727(7) 0.0192(3) Uani d 1
C C3 0.58407(9) 0.91744(16) 0.69274(8) 0.0213(4) Uani d 1
C C4 0.61660(9) 0.55819(16) 0.56013(7) 0.0168(3) Uani d 1
C C5 0.57722(9) 0.52427(15) 0.61703(7) 0.0179(3) Uani d 1
C C6 0.61094(9) 0.75571(16) 0.61509(7) 0.0177(3) Uani d 1
C C7 0.63486(9) 0.69665(15) 0.56056(7) 0.0178(3) Uani d 1
C C8 0.49452(10) 0.48343(18) 0.61068(8) 0.0216(4) Uani d 1
C C9 0.62228(12) 0.42638(19) 0.65540(8) 0.0253(4) Uani d 1
C C10 0.66940(9) 0.76917(16) 0.51293(7) 0.0201(3) Uani d 1
C C11 0.63278(10) 0.46498(17) 0.51365(7) 0.0198(3) Uani d 1
C C12 0.60781(9) 0.33293(16) 0.50881(7) 0.0188(3) Uani d 1
C C13 0.62202(9) 0.25230(16) 0.45747(7) 0.0190(3) Uani d 1
C C14 0.58615(10) 0.13197(16) 0.44747(7) 0.0194(3) Uani d 1
C C15 0.55459(9) -0.06747(16) 0.38848(7) 0.0198(3) Uani d 1
C C16 0.57003(12) -0.14550(18) 0.33306(8) 0.0242(4) Uani d 1
C C17 0.64761(9) 0.10562(16) 0.35258(7) 0.0171(3) Uani d 1
C C18 0.62521(10) 0.20863(16) 0.31372(7) 0.0199(3) Uani d 1
C C19 0.67758(10) 0.25824(17) 0.27342(7) 0.0235(4) Uani d 1
C C20 0.75074(11) 0.20560(18) 0.27211(8) 0.0249(4) Uani d 1
C C21 0.77218(10) 0.10279(18) 0.31103(8) 0.0252(4) Uani d 1
C C22 0.72078(10) 0.05326(17) 0.35202(8) 0.0214(4) Uani d 1
H H8A 0.4695(10) 0.5525(19) 0.5874(8) 0.027(5) Uiso d 1
H H8B 0.4907(10) 0.3898(19) 0.5915(8) 0.024(5) Uiso d 1
H H8C 0.4700(10) 0.4806(18) 0.6505(8) 0.026(5) Uiso d 1
H H9A 0.5978(11) 0.4182(19) 0.6943(9) 0.033(5) Uiso d 1
H H9B 0.6235(11) 0.334(2) 0.6355(8) 0.034(5) Uiso d 1
H H9C 0.6731(13) 0.459(2) 0.6597(9) 0.039(6) Uiso d 1
H H11 0.6627(10) 0.5037(18) 0.4831(8) 0.024(5) Uiso d 1
H H12 0.5775(9) 0.2896(17) 0.5391(7) 0.016(4) Uiso d 1
H H13 0.6576(10) 0.2916(18) 0.4294(8) 0.024(5) Uiso d 1
H H14 0.5503(11) 0.0921(18) 0.4764(8) 0.027(5) Uiso d 1
H H16A 0.5750(11) -0.086(2) 0.2993(9) 0.034(5) Uiso d 1
H H16B 0.5272(12) -0.211(2) 0.3269(8) 0.040(6) Uiso d 1
H H16C 0.6180(14) -0.193(2) 0.3387(10) 0.058(7) Uiso d 1
H H18 0.5736(10) 0.2438(18) 0.3152(7) 0.023(5) Uiso d 1
H H19 0.6627(10) 0.3295(19) 0.2457(8) 0.028(5) Uiso d 1
H H20 0.7894(11) 0.242(2) 0.2434(8) 0.035(5) Uiso d 1
H H21 0.8240(12) 0.067(2) 0.3108(8) 0.036(5) Uiso d 1
H H22 0.7348(9) -0.0180(17) 0.3795(7) 0.017(4) Uiso d 1

loop_
_atom_site_aniso_label
_atom_site_aniso_U_11
_atom_site_aniso_U_22
_atom_site_aniso_U_33
_atom_site_aniso_U_12
_atom_site_aniso_U_13
_atom_site_aniso_U_23
O1 0.0295(6) 0.0131(5) 0.0179(6) -0.0010(5) 0.0026(5) -0.0011(4)
O2 0.0245(6) 0.0206(6) 0.0331(7) -0.0058(5) 0.0092(5) -0.0020(5)
N1 0.0315(9) 0.0219(8) 0.0520(11) -0.0030(7) 0.0024(8) 0.0033(8)
N2 0.0304(9) 0.0291(8) 0.0290(9) 0.0021(7) -0.0017(7) -0.0076(7)
N3 0.0288(8) 0.0260(8) 0.0316(9) -0.0002(7) 0.0047(7) 0.0070(7)
N4 0.0189(7) 0.0130(6) 0.0208(7) 0.0006(5) 0.0038(5) -0.0020(5)
C1 0.0215(8) 0.0167(8) 0.0319(10) 0.0036(7) -0.0018(7) -0.0023(7)
C2 0.0193(8) 0.0153(8) 0.0231(8) 0.0001(6) -0.0017(7) -0.0012(7)
C3 0.0219(8) 0.0155(8) 0.0265(9) -0.0005(7) -0.0055(7) -0.0044(7)
C4 0.0177(8) 0.0157(7) 0.0171(8) 0.0015(6) -0.0026(6) 0.0010(6)
C5 0.0250(8) 0.0110(7) 0.0176(8) -0.0004(6) 0.0010(6) -0.0016(6)
C6 0.0178(8) 0.0161(8) 0.0192(8) 0.0015(6) -0.0021(6) 0.0020(6)
C7 0.0187(8) 0.0148(7) 0.0198(8) 0.0009(6) -0.0001(6) 0.0007(6)
C8 0.0253(9) 0.0159(8) 0.0237(9) -0.0005(7) 0.0025(7) -0.0003(7)
C9 0.0321(11) 0.0222(9) 0.0215(9) 0.0050(8) -0.0009(8) 0.0044(7)
C10 0.0209(8) 0.0145(8) 0.0249(9) 0.0012(7) -0.0002(7) 0.0003(7)
C11 0.0224(8) 0.0177(8) 0.0193(8) 0.0006(7) 0.0020(7) 0.0005(6)
C12 0.0217(8) 0.0164(8) 0.0183(8) 0.0013(7) 0.0009(7) 0.0008(6)
C13 0.0209(8) 0.0157(7) 0.0205(8) 0.0006(7) 0.0027(7) -0.0009(7)
C14 0.0218(9) 0.0153(8) 0.0212(8) 0.0028(7) 0.0025(7) -0.0017(7)
C15 0.0179(8) 0.0142(8) 0.0272(9) 0.0013(6) 0.0009(7) 0.0011(7)
C16 0.0297(10) 0.0161(8) 0.0268(10) -0.0036(8) 0.0035(8) -0.0034(7)
C17 0.0193(8) 0.0134(7) 0.0186(8) -0.0032(6) 0.0028(6) -0.0044(6)
C18 0.0232(9) 0.0143(7) 0.0223(8) -0.0005(7) -0.0011(7) -0.0038(6)
C19 0.0346(10) 0.0158(8) 0.0200(8) -0.0040(7) -0.0015(7) -0.0010(7)
C20 0.0296(9) 0.0213(8) 0.0238(9) -0.0091(7) 0.0070(8) -0.0050(7)
C21 0.0220(9) 0.0209(9) 0.0327(10) -0.0021(7) 0.0047(8) -0.0049(8)
C22 0.0235(9) 0.0149(8) 0.0257(9) 0.0006(7) 0.0016(7) 0.0006(7)

loop_
_atom_type_symbol
_atom_type_description
_atom_type_scat_dispersion_real
_atom_type_scat_dispersion_imag
_atom_type_scat_source
C C 0.0033 0.0016 'International Tables Vol C Tables 4.2.6.8 and 6.1.1.4'
H H 0.0000 0.0000 'International Tables Vol C Tables 4.2.6.8 and 6.1.1.4'
N N 0.0061 0.0033 'International Tables Vol C Tables 4.2.6.8 and 6.1.1.4'
O O 0.0106 0.0060 'International Tables Vol C Tables 4.2.6.8 and 6.1.1.4'

loop_
_geom_angle_atom_site_label_1
_geom_angle_atom_site_label_2
_geom_angle_atom_site_label_3
_geom_angle
_geom_angle_publ_flag
C6 O1 C5 110.18(11) y
C14 N4 C15 120.12(13) y
C14 N4 C17 118.14(13) ?
C15 N4 C17 121.64(13) ?
N1 C1 C2 175.63(19) y
C6 C2 C3 118.82(15) ?
C6 C2 C1 123.79(15) ?
C3 C2 C1 117.36(14) ?
N2 C3 C2 179.38(19) y
C7 C4 C11 125.11(15) ?
C7 C4 C5 108.20(13) ?
C11 C4 C5 126.69(14) ?
O1 C5 C4 102.61(12) ?
O1 C5 C9 106.15(13) ?
C4 C5 C9 113.18(14) ?
O1 C5 C8 105.74(13) ?
C4 C5 C8 114.56(13) ?
C9 C5 C8 113.32(14) ?
O1 C6 C2 118.34(14) ?
O1 C6 C7 110.02(13) ?
C2 C6 C7 131.64(15) ?
C4 C7 C10 124.79(15) ?
C4 C7 C6 108.97(14) ?
C10 C7 C6 126.20(14) ?
C5 C8 H8A 108.2(11) ?
C5 C8 H8B 109.9(10) ?
H8A C8 H8B 110.6(14) ?
C5 C8 H8C 109.5(10) ?
H8A C8 H8C 108.8(15) ?
H8B C8 H8C 109.8(14) ?
C5 C9 H9A 109.9(11) ?
C5 C9 H9B 107.8(11) ?
H9A C9 H9B 110.2(15) ?
C5 C9 H9C 110.4(12) ?
H9A C9 H9C 110.0(17) ?
H9B C9 H9C 108.5(16) ?
N3 C10 C7 176.43(18) ?
C12 C11 C4 126.40(16) y
C12 C11 H11 119.4(11) ?
C4 C11 H11 114.2(11) ?
C11 C12 C13 121.59(16) y
C11 C12 H12 121.8(10) ?
C13 C12 H12 116.5(10) ?
C14 C13 C12 121.96(16) y
C14 C13 H13 121.9(10) ?
C12 C13 H13 116.1(10) ?
C13 C14 N4 123.39(15) y
C13 C14 H14 121.5(10) ?
N4 C14 H14 115.1(10) ?
O2 C15 N4 120.76(15) ?
O2 C15 C16 122.90(15) ?
N4 C15 C16 116.34(14) ?
C15 C16 H16A 113.1(11) ?
C15 C16 H16B 107.5(11) ?
H16A C16 H16B 109.5(16) ?
C15 C16 H16C 106.6(13) ?
H16A C16 H16C 108.1(17) ?
H16B C16 H16C 112.0(17) ?
C22 C17 C18 121.31(15) ?
C22 C17 N4 119.39(14) ?
C18 C17 N4 119.25(14) ?
C19 C18 C17 118.83(16) ?
C19 C18 H18 121.6(10) ?
C17 C18 H18 119.6(10) ?
C20 C19 C18 120.32(16) ?
C20 C19 H19 119.8(11) ?
C18 C19 H19 119.9(11) ?
C19 C20 C21 120.19(17) ?
C19 C20 H20 121.0(11) ?
C21 C20 H20 118.8(11) ?
C20 C21 C22 120.19(17) ?
C20 C21 H21 120.4(11) ?
C22 C21 H21 119.3(11) ?
C17 C22 C21 119.15(16) ?
C17 C22 H22 119.6(10) ?
C21 C22 H22 121.2(10) ?

loop_
_geom_bond_atom_site_label_1
_geom_bond_atom_site_label_2
_geom_bond_distance
_geom_bond_publ_flag
O1 C6 1.3320(19) n
O1 C5 1.4846(18) n
O2 C15 1.2174(19) ?
N1 C1 1.143(2) ?
N2 C3 1.149(2) ?
N3 C10 1.144(2) ?
N4 C14 1.391(2) y
N4 C15 1.393(2) ?
N4 C17 1.443(2) ?
C1 C2 1.426(2) ?
C2 C6 1.371(2) ?
C2 C3 1.425(2) ?
C4 C7 1.374(2) ?
C4 C11 1.419(2) n
C4 C5 1.506(2) ?
C5 C9 1.512(2) ?
C5 C8 1.513(2) ?
C6 C7 1.431(2) ?
C7 C10 1.427(2) ?
C8 H8A 0.959(19) ?
C8 H8B 1.006(18) ?
C8 H8C 1.004(18) ?
C9 H9A 0.99(2) ?
C9 H9B 1.00(2) ?
C9 H9C 0.95(2) ?
C11 C12 1.352(2) y
C11 H11 0.949(18) ?
C12 C13 1.427(2) y
C12 H12 0.968(17) ?
C13 C14 1.341(2) y
C13 H13 0.972(18) ?
C14 H14 0.991(18) ?
C15 C16 1.496(2) y
C16 H16A 0.96(2) ?
C16 H16B 0.99(2) ?
C16 H16C 0.97(2) ?
C17 C22 1.382(2) ?
C17 C18 1.389(2) ?
C18 C19 1.386(2) ?
C18 H18 0.969(17) ?
C19 C20 1.383(3) ?
C19 H19 0.969(18) ?
C20 C21 1.383(3) ?
C20 H20 1.005(19) ?
C21 C22 1.385(2) ?
C21 H21 0.97(2) ?
C22 H22 0.962(17) ?

loop_
_geom_hbond_atom_site_label_D
_geom_hbond_atom_site_label_H
_geom_hbond_atom_site_label_A
_geom_hbond_site_symmetry_A
_geom_hbond_distance_DH
_geom_hbond_distance_HA
_geom_hbond_distance_DA
_geom_hbond_angle_DHA
_geom_hbond_publ_flag
C8 H8C N2 3_646 1.005(18) 2.627(18) 3.603(2) 163.8(14) yes
C12 H12 O2 5_656 0.967(16) 2.467(16) 3.352(2) 152.0(13) yes
C14 H14 O2 5_656 0.990(19) 2.476(18) 3.358(2) 148.2(14) yes

loop_
_geom_torsion_atom_site_label_1
_geom_torsion_atom_site_label_2
_geom_torsion_atom_site_label_3
_geom_torsion_atom_site_label_4
_geom_torsion
_geom_torsion_publ_flag
C6 O1 C5 C4 -0.64(16) ?
C6 O1 C5 C9 118.35(14) ?
C6 O1 C5 C8 -121.00(14) ?
C7 C4 C5 O1 -0.27(16) ?
C11 C4 C5 O1 179.57(15) ?
C7 C4 C5 C9 -114.22(16) ?
C11 C4 C5 C9 65.6(2) ?
C7 C4 C5 C8 113.79(15) ?
C11 C4 C5 C8 -66.4(2) ?
C5 O1 C6 C2 -178.52(14) ?
C5 O1 C6 C7 1.30(17) ?
C3 C2 C6 O1 -3.5(2) ?
C1 C2 C6 O1 174.19(15) ?
C3 C2 C6 C7 176.74(16) ?
C1 C2 C6 C7 -5.6(3) ?
C11 C4 C7 C10 3.4(3) ?
C5 C4 C7 C10 -176.71(15) ?
C11 C4 C7 C6 -178.82(15) ?
C5 C4 C7 C6 1.03(18) ?
O1 C6 C7 C4 -1.48(18) ?
C2 C6 C7 C4 178.31(17) ?
O1 C6 C7 C10 176.21(15) ?
C2 C6 C7 C10 -4.0(3) ?
C7 C4 C11 C12 -171.59(17) y
C5 C4 C11 C12 8.6(3) ?
C4 C11 C12 C13 174.27(16) y
C11 C12 C13 C14 -167.40(16) y
C12 C13 C14 N4 174.85(15) y
C15 N4 C14 C13 -179.47(15) y
C17 N4 C14 C13 4.0(2) y
C14 N4 C15 O2 2.7(2) ?
C17 N4 C15 O2 179.08(15) ?
C14 N4 C15 C16 -176.80(15) ?
C17 N4 C15 C16 -0.4(2) y
C14 N4 C17 C22 94.74(18) ?
C15 N4 C17 C22 -81.72(19) ?
C14 N4 C17 C18 -82.83(18) ?
C15 N4 C17 C18 100.72(17) ?
C22 C17 C18 C19 0.6(2) ?
N4 C17 C18 C19 178.09(14) ?
C17 C18 C19 C20 0.1(2) ?
C18 C19 C20 C21 0.1(3) ?
C19 C20 C21 C22 -0.8(3) ?
C18 C17 C22 C21 -1.3(2) ?
N4 C17 C22 C21 -178.82(15) ?
C20 C21 C22 C17 1.4(3) ?

loop_
_cod_related_entry_id
_cod_related_entry_database
_cod_related_entry_code
1 ChemSpider 30654078
